data_7249444
loop_
_publ_author_name
'Yabune, Natsuki'
'Nakajima, Hiroshi'
'Nishioka, Takanori'

_publ_section_title
;
 Restriction of reaction sites on metal-sulfide cores induced by steric
 repulsion of bis-N-heterocyclic carbene ligands in trinuclear complexes
 bearing triply bridging sulfide ligands.
;
_journal_issue 40
_journal_name_full 'RSC advances'
_journal_page_first 29355
_journal_page_last 29367
_journal_paper_doi 10.1039/d4ra01671h
_journal_volume 14
_journal_year 2024
_chemical_formula_moiety 'C33 H48 N12 Pt3 S2, 2(F6 P), 1.5(C4 H6 N2)'
_chemical_formula_sum 'C39 H57 F12 N15 P2 Pt3 S2'
_chemical_formula_weight 1675.282
_space_group_crystal_system hexagonal
_space_group_IT_number 176
_space_group_name_Hall '-P 6c'
_space_group_name_H-M_alt 'P 63/m'
_symmetry_Int_Tables_number 176
_audit_creation_date 2024-01-19
_audit_creation_method
;
Olex2 1.5-dev
(compiled 2024.01.11 svn.r2f8d729c for OlexSys, GUI svn.r6697)
;
_audit_update_record
;
2024-08-14 deposited with the CCDC.	2024-08-30 downloaded from the CCDC.
;
_cell_angle_alpha 90
_cell_angle_beta 90
_cell_angle_gamma 120
_cell_formula_units_Z 2
_cell_length_a 14.1996(6)
_cell_length_b 14.1996(6)
_cell_length_c 16.3484(7)
_cell_measurement_reflns_used 8359
_cell_measurement_temperature 193
_cell_measurement_theta_max 27.48
_cell_measurement_theta_min 3.13
_cell_volume 2854.7(2)
_computing_cell_refinement CrystalClear
_computing_data_collection 'CrystalClear (Rigaku/MSC Inc., 2006)'
_computing_data_reduction CrystalClear
_computing_molecular_graphics 'Olex2 1.5-dev (Dolomanov et al., 2009)'
_computing_publication_material 'Olex2 1.5-dev (Dolomanov et al., 2009)'
_computing_structure_refinement 'olex2.refine 1.5-dev (Bourhis et al., 2015)'
_computing_structure_solution 'SHELXS97 (Sheldrick, 2008)'
_diffrn_ambient_temperature 193.35
_diffrn_detector_area_resol_mean 14.222
_diffrn_measured_fraction_theta_full 0.9972
_diffrn_measured_fraction_theta_max 0.9978
_diffrn_measurement_device_type 'Rigaku Saturn724'
_diffrn_measurement_method \w
_diffrn_radiation_type 'Mo K\a'
_diffrn_radiation_wavelength 0.71075
_diffrn_reflns_av_R_equivalents 0.0442
_diffrn_reflns_av_unetI/netI 0.0150
_diffrn_reflns_Laue_measured_fraction_full 0.9972
_diffrn_reflns_Laue_measured_fraction_max 0.9978
_diffrn_reflns_limit_h_max 17
_diffrn_reflns_limit_h_min -18
_diffrn_reflns_limit_k_max 18
_diffrn_reflns_limit_k_min -18
_diffrn_reflns_limit_l_max 21
_diffrn_reflns_limit_l_min -21
_diffrn_reflns_number 29775
_diffrn_reflns_point_group_measured_fraction_full 0.9972
_diffrn_reflns_point_group_measured_fraction_max 0.9978
_diffrn_reflns_theta_full 25.2425
_diffrn_reflns_theta_max 27.49
_diffrn_reflns_theta_min 3.13
_exptl_absorpt_coefficient_mu 7.542
_exptl_absorpt_correction_T_max 0.444
_exptl_absorpt_correction_T_min 0.270
_exptl_absorpt_correction_type multi-scan
_exptl_absorpt_process_details 'REQAB (Rigaku, 1998)'
_exptl_crystal_colour colorless
_exptl_crystal_density_diffrn 1.949
_exptl_crystal_density_method 'not measured'
_exptl_crystal_description prism
_exptl_crystal_F_000 1594.866
_exptl_crystal_size_max 0.155
_exptl_crystal_size_mid 0.119
_exptl_crystal_size_min 0.108
_refine_diff_density_max 2.3369
_refine_diff_density_min -1.1224
_refine_diff_density_rms 0.1371
_refine_ls_d_res_high 0.7698
_refine_ls_d_res_low 6.5122
_refine_ls_goodness_of_fit_ref 1.0282
_refine_ls_hydrogen_treatment mixed
_refine_ls_matrix_type full
_refine_ls_number_constraints 4
_refine_ls_number_parameters 119
_refine_ls_number_reflns 2264
_refine_ls_number_restraints 0
_refine_ls_restrained_S_all 1.0282
_refine_ls_R_factor_all 0.0329
_refine_ls_R_factor_gt 0.0328
_refine_ls_shift/su_max -0.0006
_refine_ls_shift/su_mean 0.0001
_refine_ls_structure_factor_coef Fsqd
_refine_ls_weighting_details 'w=1/[\s^2^(Fo^2^)+(0.0266P)^2^+16.0038P] where P=(Fo^2^+2Fc^2^)/3'
_refine_ls_weighting_scheme calc
_refine_ls_wR_factor_gt 0.0737
_refine_ls_wR_factor_ref 0.0737
_reflns_Friedel_coverage 0.0
_reflns_limit_h_max 15
_reflns_limit_h_min 0
_reflns_limit_k_max 15
_reflns_limit_k_min 0
_reflns_limit_l_max 21
_reflns_limit_l_min 0
_reflns_number_gt 2259
_reflns_number_total 2264
_reflns_threshold_expression I>=2u(I)
_cod_data_source_file d4ra01671h2.cif
_cod_data_source_block Pt-C3-Me-PF6-acetonitrile
_cod_database_code 7249444
_olex2_refinement_description
;
1. Fixed Uiso
 At 1.5 times of:
  All C(H,H,H) groups
2. Others
 Fixed Sof: H8a(0.5) H8b(0.5) H8c(0.5)
 Fixed Uiso: H2(0.06303) H3(0.06148) H4a(0.07088) H4b(0.07088) H4c(0.07088)
 H5a(0.0602) H5b(0.0602) H6a(0.06208) H6b(0.06208)
 Fixed X: H2(0.35905) H3(0.40879) H4a(0.23467) H4b(0.28696) H4c(0.36397)
 H5a(0.11385) H5b(0.19334) H6a(0.22334) H6b(0.3172)
 Fixed Y: H2(0.44526) H3(0.3058) H4a(0.05533) H4b(0.08369) H4c(0.12308)
 H5a(0.3334) H5b(0.43785) H6a(0.51467) H6b(0.48378)
 Fixed Z: H2(0.05969) H3(0.03006) H4a(0.08506) H4b(0.17468) H4c(0.09577)
 H5a(0.18178) H5b(0.12882) H6a(0.25) H6b(0.25)
3.a Everything fixed:
 H2, H3, H4a, H4b, H4c, H5a, H5b, H6a, H6b
3.b Idealised Me refined as rotating group:
 C8(H8a,H8b,H8c)
;
_olex2_submission_special_instructions 'No special instructions were received'

loop_
_space_group_symop_id
_space_group_symop_operation_xyz
1 x,y,z
2 x-y,x,z+1/2
3 y,-x+y,z+1/2
4 -y,x-y,z
5 -x+y,-x,z
6 -x,-y,z+1/2
7 -x,-y,-z
8 -x+y,-x,-z-1/2
9 -y,x-y,-z-1/2
10 y,-x+y,-z
11 x-y,x,-z
12 x,y,-z-1/2

loop_
_atom_site_label
_atom_site_type_symbol
_atom_site_fract_x
_atom_site_fract_y
_atom_site_fract_z
_atom_site_U_iso_or_equiv
_atom_site_adp_type
_atom_site_occupancy
_atom_site_site_symmetry_order
_atom_site_refinement_flags_posn
_atom_site_refinement_flags_adp
_atom_site_refinement_flags_occupancy
_atom_site_disorder_group
Pt1 Pt 0.123457(19) 0.132255(19) 0.25 0.03135(9) Uani 1.000000 2 S T P .
S1 S 0.0 0.0 0.15763(13) 0.0330(4) Uani 1.000000 3 S T P .
P1 P 0.6666666666666666 0.3333333333333333 0.48470(15) 0.0387(5) Uani 1.000000 3 S T P .
F1 F 0.5671(3) 0.2530(3) 0.4291(3) 0.0784(12) Uani 1.000000 1 . . . .
F2 F 0.5870(3) 0.3537(3) 0.5391(3) 0.0756(11) Uani 1.000000 1 . . . .
N1 N 0.2470(3) 0.3320(3) 0.1423(3) 0.0421(10) Uani 1.000000 1 . . . .
N2 N 0.2912(3) 0.2115(3) 0.1174(3) 0.0423(9) Uani 1.000000 1 . . . .
N3 N 0.5761(11) 0.5621(9) 0.25 0.122(5) Uani 1.000000 2 S T P .
C1 C 0.2239(4) 0.2307(4) 0.1638(3) 0.0371(10) Uani 1.000000 1 . . . .
C2 C 0.3282(5) 0.3753(5) 0.0839(4) 0.0528(14) Uani 1.000000 1 . . . .
C3 C 0.3556(5) 0.2999(5) 0.0680(4) 0.0520(13) Uani 1.000000 1 . . . .
C4 C 0.2943(5) 0.1099(5) 0.1183(5) 0.0594(16) Uani 1.000000 1 . . . .
C5 C 0.1912(5) 0.3881(4) 0.1721(4) 0.0502(13) Uani 1.000000 1 . . . .
C6 C 0.2374(7) 0.4529(6) 0.25 0.052(2) Uani 1.000000 2 S T P .
C7 C 0.5496(8) 0.4749(9) 0.25 0.070(3) Uani 1.000000 2 S T P .
C8 C 0.5160(8) 0.3614(8) 0.25 0.065(2) Uani 1.000000 2 S T P .
H8a H 0.530(9) 0.341(2) 0.196(2) 0.097(4) Uiso 0.500000 1 GR . P -1
H8b H 0.557(7) 0.3471(19) 0.292(5) 0.097(4) Uiso 0.500000 1 GR . P -1
H8c H 0.438(2) 0.3187(10) 0.262(7) 0.097(4) Uiso 0.500000 1 GR . P -1
H2 H 0.359050 0.445260 0.059690 0.063030 Uiso 1.000000 1 . . . .
H3 H 0.408790 0.305800 0.030060 0.061480 Uiso 1.000000 1 . . . .
H4a H 0.234670 0.055330 0.085060 0.070880 Uiso 1.000000 1 . . . .
H4b H 0.286960 0.083690 0.174680 0.070880 Uiso 1.000000 1 . . . .
H4c H 0.363970 0.123080 0.095770 0.070880 Uiso 1.000000 1 . . . .
H5a H 0.113850 0.333400 0.181780 0.060200 Uiso 1.000000 1 . . . .
H5b H 0.193340 0.437850 0.128820 0.060200 Uiso 1.000000 1 . . . .
H6a H 0.223340 0.514670 0.250000 0.062080 Uiso 1.000000 2 S T P .
H6b H 0.317200 0.483780 0.250000 0.062080 Uiso 1.000000 2 S T P .

loop_
_atom_site_aniso_label
_atom_site_aniso_U_11
_atom_site_aniso_U_22
_atom_site_aniso_U_33
_atom_site_aniso_U_12
_atom_site_aniso_U_13
_atom_site_aniso_U_23
Pt1 0.02662(13) 0.02555(13) 0.04113(16) 0.01249(10) -0.000000 0.000000
S1 0.0296(5) 0.0296(5) 0.0398(10) 0.0148(3) -0.000000 0.000000
P1 0.0334(6) 0.0334(6) 0.0495(12) 0.0167(3) -0.000000 0.000000
F1 0.059(2) 0.071(3) 0.094(3) 0.025(2) -0.033(2) -0.018(2)
F2 0.070(2) 0.084(3) 0.087(3) 0.048(2) 0.030(2) 0.007(2)
N1 0.037(2) 0.0314(19) 0.054(3) 0.0139(17) 0.0029(19) 0.0114(18)
N2 0.035(2) 0.042(2) 0.047(2) 0.0165(18) 0.0081(18) 0.0042(19)
N3 0.118(10) 0.062(7) 0.181(14) 0.042(7) -0.000000 0.000000
C1 0.029(2) 0.030(2) 0.047(3) 0.0110(18) -0.0015(19) -0.0008(19)
C2 0.045(3) 0.049(3) 0.054(3) 0.015(2) 0.003(3) 0.016(3)
C3 0.044(3) 0.057(3) 0.048(3) 0.020(3) 0.009(2) 0.012(3)
C4 0.054(3) 0.048(3) 0.082(4) 0.029(3) 0.017(3) -0.000(3)
C5 0.047(3) 0.039(3) 0.069(4) 0.025(2) 0.000(3) 0.009(3)
C6 0.050(4) 0.031(4) 0.074(6) 0.019(3) -0.000000 0.000000
C7 0.054(5) 0.065(6) 0.083(7) 0.025(5) -0.000000 0.000000
C8 0.062(6) 0.069(6) 0.057(5) 0.027(5) -0.000000 0.000000

loop_
_atom_type_symbol
_atom_type_scat_dispersion_real
_atom_type_scat_dispersion_imag
_atom_type_scat_Cromer_Mann_a1
_atom_type_scat_Cromer_Mann_a2
_atom_type_scat_Cromer_Mann_a3
_atom_type_scat_Cromer_Mann_a4
_atom_type_scat_Cromer_Mann_b1
_atom_type_scat_Cromer_Mann_b2
_atom_type_scat_Cromer_Mann_b3
_atom_type_scat_Cromer_Mann_b4
_atom_type_scat_Cromer_Mann_c
_atom_type_scat_source
_atom_type_scat_dispersion_source
C 0.00313 0.00162 2.31000 1.02000 1.58860 0.86500 20.84390 10.20750 0.56870 51.65120 0.21560 'International Tables Volume C Table 6.1.1.4 (pp. 500-502)' 'Brennan, Cowan, Rev. Sci. Instrum., 1992, 63, 850'
F 0.01756 0.01033 3.53920 2.64120 1.51700 1.02430 10.28250 4.29440 0.26150 26.14760 0.27760 'International Tables Volume C Table 6.1.1.4 (pp. 500-502)' 'Brennan, Cowan, Rev. Sci. Instrum., 1992, 63, 850'
H 0.00000 0.00000 0.49300 0.32291 0.14019 0.04081 10.51090 26.12570 3.14236 57.79970 0.00304 'International Tables Volume C Table 6.1.1.4 (pp. 500-502)' 'Brennan, Cowan, Rev. Sci. Instrum., 1992, 63, 850'
N 0.00613 0.00332 12.21260 3.13220 2.01250 1.16630 0.00570 9.89330 28.99750 0.58260 -11.52900 'International Tables Volume C Table 6.1.1.4 (pp. 500-502)' 'Brennan, Cowan, Rev. Sci. Instrum., 1992, 63, 850'
P 0.10266 0.09520 6.43450 4.17910 1.78000 1.49080 1.90670 27.15700 0.52600 68.16450 1.11490 'International Tables Volume C Table 6.1.1.4 (pp. 500-502)' 'Brennan, Cowan, Rev. Sci. Instrum., 1992, 63, 850'
Pt -1.60878 8.42245 27.00590 17.76390 15.71310 5.78370 1.51293 8.81174 0.42459 38.61030 11.68830 'International Tables Volume C Table 6.1.1.4 (pp. 500-502)' 'Brennan, Cowan, Rev. Sci. Instrum., 1992, 63, 850'
S 0.12485 0.12450 6.90530 5.20340 1.43790 1.58630 1.46790 22.21510 0.25360 56.17200 0.86690 'International Tables Volume C Table 6.1.1.4 (pp. 500-502)' 'Brennan, Cowan, Rev. Sci. Instrum., 1992, 63, 850'

loop_
_geom_angle_atom_site_label_1
_geom_angle_atom_site_label_2
_geom_angle_atom_site_label_3
_geom_angle
_geom_angle_site_symmetry_1
_geom_angle_site_symmetry_3
_geom_angle_publ_flag
S1 Pt1 Pt1 48.22(3) . 5 y
S1 Pt1 Pt1 48.22(3) 8_556 5 y
S1 Pt1 S1 79.41(8) 8_556 . y
C1 Pt1 Pt1 125.72(14) 12_556 5 y
C1 Pt1 Pt1 125.72(14) . 5 y
C1 Pt1 S1 95.25(14) 12_556 8_556 y
C1 Pt1 S1 95.25(14) . . y
C1 Pt1 S1 173.83(14) 12_556 . y
C1 Pt1 S1 173.83(14) . 8_556 y
C1 Pt1 C1 89.9(3) 12_556 . y
Pt1 S1 Pt1 83.56(6) 5 4 ?
Pt1 S1 Pt1 83.56(6) 4 . ?
Pt1 S1 Pt1 83.56(6) 5 . ?
F1 P1 F1 90.4(3) . 4_655 ?
F1 P1 F1 90.4(3) 5_665 4_655 ?
F1 P1 F1 90.4(3) 5_665 . ?
F2 P1 F1 88.9(2) 5_665 4_655 ?
F2 P1 F1 179.2(3) 4_655 5_665 ?
F2 P1 F1 89.5(2) 4_655 4_655 ?
F2 P1 F1 89.5(2) 5_665 5_665 ?
F2 P1 F1 179.2(3) . 4_655 ?
F2 P1 F1 88.9(2) 4_655 . ?
F2 P1 F1 89.5(2) . . ?
F2 P1 F1 88.9(2) . 5_665 ?
F2 P1 F1 179.2(3) 5_665 . ?
F2 P1 F2 91.2(3) 4_655 . ?
F2 P1 F2 91.2(3) 5_665 . ?
F2 P1 F2 91.2(3) 4_655 5_665 ?
C2 N1 C1 110.9(5) . . ?
C5 N1 C1 125.7(4) . . ?
C5 N1 C2 123.3(4) . . ?
C3 N2 C1 111.0(5) . . ?
C4 N2 C1 124.5(4) . . ?
C4 N2 C3 124.5(5) . . ?
N1 C1 Pt1 129.6(4) . . ?
N2 C1 Pt1 125.8(4) . . ?
N2 C1 N1 104.4(4) . . ?
C3 C2 N1 106.9(5) . . ?
H2 C2 N1 126.7(6) . . ?
H2 C2 C3 126.4(6) . . ?
C2 C3 N2 106.8(5) . . ?
H3 C3 N2 126.8(6) . . ?
H3 C3 C2 126.5(6) . . ?
H4a C4 N2 109.6(6) . . ?
H4b C4 N2 109.5(5) . . ?
H4b C4 H4a 109.6(6) . . ?
H4c C4 N2 109.4(5) . . ?
H4c C4 H4a 109.5(6) . . ?
H4c C4 H4b 109.3(7) . . ?
C6 C5 N1 115.0(5) . . ?
H5a C5 N1 108.5(5) . . ?
H5a C5 C6 108.4(6) . . ?
H5b C5 N1 108.6(5) . . ?
H5b C5 C6 108.5(5) . . ?
H5b C5 H5a 107.5(5) . . ?
C5 C6 C5 114.4(7) 12_556 . ?
H6a C6 C5 108.6(5) . . ?
H6a C6 C5 108.6(5) . 12_556 ?
H6b C6 C5 108.8(5) . . ?
H6b C6 C5 108.8(5) . 12_556 ?
H6b C6 H6a 107.5(7) . . ?
C8 C7 N3 179.6(13) . . ?
H8a C8 C7 109.5 12_556 . ?
H8a C8 C7 109.5 . . ?
H8a C8 H8a 128(9) 12_556 . ?
H8b C8 C7 109.5 . . ?
H8b C8 C7 109.5 12_556 . ?
H8b C8 H8a 109.5 12_556 12_556 ?
H8b C8 H8a 109.5 . . ?
H8b C8 H8a 22.9 12_556 . ?
H8b C8 H8a 22.9 . 12_556 ?
H8b C8 H8b 89(12) . 12_556 ?
H8c C8 C7 109.5 12_556 . ?
H8c C8 C7 109.5 . . ?
H8c C8 H8a 109.5 . . ?
H8c C8 H8a 88.7 . 12_556 ?
H8c C8 H8a 109.5 12_556 12_556 ?
H8c C8 H8a 88.7 12_556 . ?
H8c C8 H8b 109.5 12_556 12_556 ?
H8c C8 H8b 109.5 . . ?
H8c C8 H8b 127.7 12_556 . ?
H8c C8 H8b 127.7 . 12_556 ?
H8c C8 H8c 23(14) . 12_556 ?

loop_
_geom_bond_atom_site_label_1
_geom_bond_atom_site_label_2
_geom_bond_distance
_geom_bond_site_symmetry_2
_geom_bond_publ_flag
Pt1 Pt1 3.1501(4) 4 y
Pt1 Pt1 3.1501(4) 5 y
Pt1 S1 2.3640(13) . y
Pt1 S1 2.3640(13) 8_556 y
Pt1 C1 1.996(5) . y
Pt1 C1 1.996(5) 12_556 y
P1 F1 1.586(4) . ?
P1 F1 1.586(4) 4_655 ?
P1 F1 1.586(4) 5_665 ?
P1 F2 1.575(4) 5_665 ?
P1 F2 1.575(4) . ?
P1 F2 1.575(4) 4_655 ?
N1 C1 1.352(6) . ?
N1 C2 1.382(7) . ?
N1 C5 1.461(7) . ?
N2 C1 1.350(6) . ?
N2 C3 1.384(7) . ?
N2 C4 1.465(7) . ?
N3 C7 1.100(14) . ?
C2 C3 1.334(9) . ?
C2 H2 0.949(6) . ?
C3 H3 0.948(6) . ?
C4 H4a 0.978(7) . ?
C4 H4b 0.980(7) . ?
C4 H4c 0.982(6) . ?
C5 C6 1.515(8) . ?
C5 H5a 0.990(6) . ?
C5 H5b 0.989(6) . ?
C6 H6a 0.992(8) . ?
C6 H6b 0.989(9) . ?
C7 C8 1.434(15) . ?
C8 H8a 0.9800 12_556 ?
C8 H8a 0.9800 . ?
C8 H8b 0.9800 . ?
C8 H8b 0.9800 12_556 ?
C8 H8c 0.9800 12_556 ?
C8 H8c 0.9800 . ?

loop_
_geom_torsion_atom_site_label_1
_geom_torsion_atom_site_label_2
_geom_torsion_atom_site_label_3
_geom_torsion_atom_site_label_4
_geom_torsion
_geom_torsion_site_symmetry_1
_geom_torsion_site_symmetry_2
_geom_torsion_site_symmetry_3
_geom_torsion_site_symmetry_4
_geom_torsion_publ_flag
Pt1 C1 N1 C2 174.9(5) . . . . ?
Pt1 C1 N1 C2 174.9(5) 12_556 . . . ?
Pt1 C1 N1 C5 -8.3(6) . . . . ?
Pt1 C1 N1 C5 -8.3(6) 12_556 . . . ?
Pt1 C1 N2 C3 -175.4(4) . . . . ?
Pt1 C1 N2 C3 -175.4(4) 12_556 . . . ?
Pt1 C1 N2 C4 5.6(6) . . . . ?
Pt1 C1 N2 C4 5.6(6) 12_556 . . . ?
P1 F1 P1 F1 0(1599999) . . 5_665 5_665 ?
P1 F1 P1 F1 166.2 5_665 4_655 . . ?
P1 F1 P1 F1 0(1100000) . . 5_665 4_655 ?
P1 F1 P1 F1 0(600000) . 5_665 4_655 . ?
P1 F1 P1 F2 0(1400000) . . 5_665 4_655 ?
P1 F1 P1 F2 -124.2 4_655 . 5_665 . ?
P1 F1 P1 F2 0(600000) . 5_665 4_655 . ?
P1 F1 P1 F2 0(1400000) . . 5_665 . ?
P1 F2 P1 F1 0(999999) 4_655 . . 5_665 ?
P1 F2 P1 F1 -166.3 5_665 . . . ?
P1 F2 P1 F1 -66.8 . 4_655 4_655 . ?
P1 F2 P1 F1 0(1100000) 4_655 . . . ?
P1 F2 P1 F2 105.4 5_665 . . 4_655 ?
P1 F2 P1 F2 21.9 . 4_655 4_655 . ?
P1 F2 P1 F2 0(999999) 4_655 . . 5_665 ?
P1 F2 P1 F2 0(1200000) . 5_665 5_665 . ?
N1 C1 N2 C3 0.2(5) . . . . ?
N1 C1 N2 C4 -178.7(4) . . . . ?
N1 C2 C3 N2 -0.5(5) . . . . ?
N1 C5 C6 C5 -87.5(4) . . . 12_556 ?
